data_4316877
loop_
_publ_author_name
'Chelsea L. Mandell'
'Shannon S. Kleinbach'
'William G. Dougherty'
'W. Scott Kassel'
'Chip Nataro'

_publ_section_title
;
 Electrochemistry of 1,1'-Bis(2,4-dialkylphosphetanyl)ferrocene and
 1,1'-Bis(2,5-dialkylphospholanyl)ferrocene Ligands: Free Phosphines,
 Metal Complexes, and Chalcogenides
;
_journal_name_full 'Inorganic Chemistry'
_journal_page_first 9718
_journal_page_last 9727
_journal_paper_doi 10.1021/ic1016164
_journal_volume 49
_journal_year 2010
_chemical_absolute_configuration ad
_chemical_formula_sum 'C12 H18 Fe0.5 P Se'
_chemical_formula_weight 300.12
_chemical_name_systematic
; 
 ? 
;
_space_group_IT_number 96
_symmetry_cell_setting tetragonal
_symmetry_space_group_name_Hall 'P 4nw 2abw'
_symmetry_space_group_name_H-M 'P 43 21 2'
_atom_sites_solution_hydrogens geom
_atom_sites_solution_primary direct
_atom_sites_solution_secondary difmap
_audit_creation_method SHELXL-97
_cell_angle_alpha 90.00
_cell_angle_beta 90.00
_cell_angle_gamma 90.00
_cell_formula_units_Z 8
_cell_length_a 7.8190(3)
_cell_length_b 7.8190(3)
_cell_length_c 41.6262(18)
_cell_measurement_reflns_used 7627
_cell_measurement_temperature 100(2)
_cell_measurement_theta_max 33.12
_cell_measurement_theta_min 3.69
_cell_volume 2544.89(18)
_computing_cell_refinement 'Bruker SAINT'
_computing_data_collection 'Bruker APEX2'
_computing_data_reduction 'Bruker SAINT'
_computing_molecular_graphics 'Bruker SHELXTL'
_computing_publication_material 'Bruker SHELXTL'
_computing_structure_refinement 'SHELXL-97 (Sheldrick, 2008)'
_computing_structure_solution 'SHELXS-97 (Sheldrick, 2008)'
_diffrn_ambient_temperature 100(2)
_diffrn_measured_fraction_theta_full 0.995
_diffrn_measured_fraction_theta_max 0.989
_diffrn_measurement_device_type 'Bruker APEX-II CCD'
_diffrn_measurement_method '\f and \w scans'
_diffrn_radiation_monochromator graphite
_diffrn_radiation_source 'fine-focus sealed tube'
_diffrn_radiation_type MoK\a
_diffrn_radiation_wavelength 0.71073
_diffrn_reflns_av_R_equivalents 0.0450
_diffrn_reflns_av_sigmaI/netI 0.0460
_diffrn_reflns_limit_h_max 11
_diffrn_reflns_limit_h_min -12
_diffrn_reflns_limit_k_max 11
_diffrn_reflns_limit_k_min -6
_diffrn_reflns_limit_l_max 64
_diffrn_reflns_limit_l_min -55
_diffrn_reflns_number 18204
_diffrn_reflns_theta_full 25.00
_diffrn_reflns_theta_max 33.17
_diffrn_reflns_theta_min 1.96
_exptl_absorpt_coefficient_mu 3.588
_exptl_absorpt_correction_T_max 0.7155
_exptl_absorpt_correction_T_min 0.5873
_exptl_absorpt_correction_type multi-scan
_exptl_absorpt_process_details SADABS
_exptl_crystal_colour orange
_exptl_crystal_density_diffrn 1.567
_exptl_crystal_density_method 'not measured'
_exptl_crystal_description block
_exptl_crystal_F_000 1216
_exptl_crystal_size_max 0.17
_exptl_crystal_size_mid 0.16
_exptl_crystal_size_min 0.10
_refine_diff_density_max 0.517
_refine_diff_density_min -0.336
_refine_diff_density_rms 0.079
_refine_ls_abs_structure_details 'Flack H D (1983), Acta Cryst. A39, 876-881'
_refine_ls_abs_structure_Flack -0.005(9)
_refine_ls_extinction_method none
_refine_ls_goodness_of_fit_ref 1.022
_refine_ls_hydrogen_treatment constr
_refine_ls_matrix_type full
_refine_ls_number_parameters 134
_refine_ls_number_reflns 4787
_refine_ls_number_restraints 0
_refine_ls_restrained_S_all 1.022
_refine_ls_R_factor_all 0.0442
_refine_ls_R_factor_gt 0.0323
_refine_ls_shift/su_max 0.001
_refine_ls_shift/su_mean 0.000
_refine_ls_structure_factor_coef Fsqd
_refine_ls_weighting_details 'calc w=1/[\s^2^(Fo^2^)+(0.0304P)^2^+0.0267P] where P=(Fo^2^+2Fc^2^)/3'
_refine_ls_weighting_scheme calc
_refine_ls_wR_factor_gt 0.0636
_refine_ls_wR_factor_ref 0.0667
_reflns_number_gt 4061
_reflns_number_total 4787
_reflns_threshold_expression >2sigma(I)
_cod_data_source_file ic1016164_si_002_07.cif
_cod_data_source_block '[SEtFTSe2]'
_cod_depositor_comments
;
The following automatic conversions were performed:

'_symmetry_cell_setting' value 'Tetragonal' changed to 'tetragonal'
according to the built-in table from CIF Core dictionary named
'cif_core.dic' version 2.4.1 from 2010-06-29.

Automatic conversion script
Id: cif_fix_values 1646 2011-03-28 12:23:43Z adriana 
;
_cod_original_formula_sum 'C12 H18 Fe0.50 P Se'
_cod_database_code 4316877

loop_
_symmetry_equiv_pos_as_xyz
'x, y, z'
'-x, -y, z+1/2'
'-y+1/2, x+1/2, z+3/4'
'y+1/2, -x+1/2, z+1/4'
'-x+1/2, y+1/2, -z+3/4'
'x+1/2, -y+1/2, -z+1/4'
'y, x, -z'
'-y, -x, -z+1/2'

loop_
_atom_site_label
_atom_site_type_symbol
_atom_site_fract_x
_atom_site_fract_y
_atom_site_fract_z
_atom_site_U_iso_or_equiv
_atom_site_adp_type
_atom_site_occupancy
_atom_site_symmetry_multiplicity
_atom_site_calc_flag
_atom_site_refinement_flags
_atom_site_disorder_assembly
_atom_site_disorder_group
Fe1 Fe 0.94348(4) -0.05652(4) 0.0000 0.01210(8) Uani 1 2 d S . .
P1 P 0.78236(7) 0.17691(7) 0.061730(11) 0.01381(11) Uani 1 1 d . . .
Se1 Se 0.99618(3) 0.31288(3) 0.078295(5) 0.02153(6) Uani 1 1 d . . .
C1 C 0.7903(3) 0.1277(3) 0.01965(4) 0.0147(4) Uani 1 1 d . . .
C2 C 0.6888(3) 0.0031(3) 0.00298(4) 0.0184(4) Uani 1 1 d . . .
H2A H 0.5975 -0.0701 0.0127 0.022 Uiso 1 1 calc R . .
C3 C 1.0028(3) -0.2596(3) 0.02988(5) 0.0203(4) Uani 1 1 d . . .
H3A H 0.9277 -0.3071 0.0472 0.024 Uiso 1 1 calc R . .
C4 C 1.1235(3) -0.1261(3) 0.03365(4) 0.0188(4) Uani 1 1 d . . .
H4A H 1.1484 -0.0637 0.0541 0.023 Uiso 1 1 calc R . .
C5 C 1.2026(3) -0.0944(3) 0.00332(4) 0.0169(4) Uani 1 1 d . . .
H5A H 1.2935 -0.0075 -0.0012 0.020 Uiso 1 1 calc R . .
C6 C 0.6945(4) -0.1949(3) 0.13285(5) 0.0284(5) Uani 1 1 d . . .
H6A H 0.7366 -0.2007 0.1550 0.043 Uiso 1 1 calc R . .
H6B H 0.7265 -0.2997 0.1214 0.043 Uiso 1 1 calc R . .
H6C H 0.5697 -0.1835 0.1330 0.043 Uiso 1 1 calc R . .
C7 C 0.7735(3) -0.0406(3) 0.11597(5) 0.0194(5) Uani 1 1 d . . .
H7A H 0.8990 -0.0560 0.1147 0.023 Uiso 1 1 calc R . .
H7B H 0.7506 0.0637 0.1287 0.023 Uiso 1 1 calc R . .
C8 C 0.7010(3) -0.0172(3) 0.08196(4) 0.0173(4) Uani 1 1 d . . .
H8A H 0.7147 -0.1221 0.0685 0.021 Uiso 1 1 calc R . .
C9 C 0.5173(3) 0.0598(3) 0.07969(5) 0.0212(5) Uani 1 1 d . . .
H9A H 0.4498 0.0068 0.0622 0.025 Uiso 1 1 calc R . .
H9B H 0.4543 0.0495 0.1002 0.025 Uiso 1 1 calc R . .
C10 C 0.5647(3) 0.2486(3) 0.07199(5) 0.0195(4) Uani 1 1 d . . .
H10A H 0.5697 0.3141 0.0926 0.023 Uiso 1 1 calc R . .
C11 C 0.4587(3) 0.3501(3) 0.04786(5) 0.0253(5) Uani 1 1 d . . .
H11A H 0.3378 0.3506 0.0549 0.030 Uiso 1 1 calc R . .
H11B H 0.4637 0.2920 0.0267 0.030 Uiso 1 1 calc R . .
C12 C 0.5187(4) 0.5328(3) 0.04393(6) 0.0345(6) Uani 1 1 d . . .
H12A H 0.4412 0.5936 0.0294 0.052 Uiso 1 1 calc R . .
H12B H 0.6346 0.5335 0.0350 0.052 Uiso 1 1 calc R . .
H12C H 0.5192 0.5897 0.0649 0.052 Uiso 1 1 calc R . .

loop_
_atom_site_aniso_label
_atom_site_aniso_U_11
_atom_site_aniso_U_22
_atom_site_aniso_U_33
_atom_site_aniso_U_23
_atom_site_aniso_U_13
_atom_site_aniso_U_12
Fe1 0.01383(12) 0.01383(12) 0.00865(14) 0.00020(10) -0.00020(10) 0.00038(15)
P1 0.0123(3) 0.0173(3) 0.01178(19) -0.00231(18) 0.00133(17) -0.0020(2)
Se1 0.01780(12) 0.02711(13) 0.01969(9) -0.00443(9) -0.00123(9) -0.00834(9)
C1 0.0138(10) 0.0179(10) 0.0124(7) -0.0017(7) -0.0002(7) 0.0020(8)
C2 0.0145(10) 0.0233(11) 0.0176(7) -0.0029(9) -0.0021(8) 0.0002(8)
C3 0.0252(12) 0.0203(11) 0.0153(8) 0.0063(7) 0.0030(8) 0.0062(10)
C4 0.0197(11) 0.0249(12) 0.0118(7) 0.0009(8) -0.0024(7) 0.0072(9)
C5 0.0139(11) 0.0214(11) 0.0155(8) -0.0014(8) -0.0019(8) 0.0021(8)
C6 0.0307(14) 0.0305(14) 0.0241(10) 0.0082(10) 0.0052(10) -0.0008(12)
C7 0.0196(11) 0.0203(12) 0.0183(8) 0.0011(8) 0.0026(8) -0.0011(9)
C8 0.0181(11) 0.0185(11) 0.0153(7) -0.0006(7) 0.0036(7) -0.0031(8)
C9 0.0144(11) 0.0297(12) 0.0196(9) 0.0009(9) 0.0024(8) -0.0075(9)
C10 0.0149(11) 0.0259(12) 0.0179(8) -0.0034(8) 0.0037(8) -0.0014(9)
C11 0.0142(12) 0.0342(15) 0.0274(10) 0.0020(10) 0.0022(8) 0.0039(10)
C12 0.0386(17) 0.0295(16) 0.0355(11) 0.0024(10) 0.0014(11) 0.0078(12)

loop_
_atom_type_symbol
_atom_type_description
_atom_type_scat_dispersion_real
_atom_type_scat_dispersion_imag
_atom_type_scat_source
C C 0.0033 0.0016 'International Tables Vol C Tables 4.2.6.8 and 6.1.1.4'
H H 0.0000 0.0000 'International Tables Vol C Tables 4.2.6.8 and 6.1.1.4'
P P 0.1023 0.0942 'International Tables Vol C Tables 4.2.6.8 and 6.1.1.4'
Fe Fe 0.3463 0.8444 'International Tables Vol C Tables 4.2.6.8 and 6.1.1.4'
Se Se -0.0929 2.2259 'International Tables Vol C Tables 4.2.6.8 and 6.1.1.4'

loop_
_geom_angle_atom_site_label_1
_geom_angle_atom_site_label_2
_geom_angle_atom_site_label_3
_geom_angle
_geom_angle_site_symmetry_1
_geom_angle_site_symmetry_3
_geom_angle_publ_flag
C1 Fe1 C1 170.39(12) 7_645 . ?
C1 Fe1 C5 41.14(8) 7_645 . ?
C1 Fe1 C5 130.78(8) . . ?
C1 Fe1 C5 130.79(8) 7_645 7_645 ?
C1 Fe1 C5 41.14(8) . 7_645 ?
C5 Fe1 C5 106.81(13) . 7_645 ?
C1 Fe1 C2 41.06(8) 7_645 7_645 ?
C1 Fe1 C2 147.38(8) . 7_645 ?
C5 Fe1 C2 68.87(9) . 7_645 ?
C5 Fe1 C2 171.21(8) 7_645 7_645 ?
C1 Fe1 C2 147.38(8) 7_645 . ?
C1 Fe1 C2 41.06(8) . . ?
C5 Fe1 C2 171.20(8) . . ?
C5 Fe1 C2 68.87(9) 7_645 . ?
C2 Fe1 C2 116.47(13) 7_645 . ?
C1 Fe1 C4 68.64(8) 7_645 . ?
C1 Fe1 C4 108.32(8) . . ?
C5 Fe1 C4 40.64(8) . . ?
C5 Fe1 C4 113.90(9) 7_645 . ?
C2 Fe1 C4 68.22(9) 7_645 . ?
C2 Fe1 C4 133.10(8) . . ?
C1 Fe1 C4 108.32(8) 7_645 7_645 ?
C1 Fe1 C4 68.65(8) . 7_645 ?
C5 Fe1 C4 113.90(9) . 7_645 ?
C5 Fe1 C4 40.65(8) 7_645 7_645 ?
C2 Fe1 C4 133.10(8) 7_645 7_645 ?
C2 Fe1 C4 68.23(9) . 7_645 ?
C4 Fe1 C4 145.49(15) . 7_645 ?
C1 Fe1 C3 68.47(8) 7_645 . ?
C1 Fe1 C3 115.55(8) . . ?
C5 Fe1 C3 68.14(9) . . ?
C5 Fe1 C3 146.12(8) 7_645 . ?
C2 Fe1 C3 40.51(7) 7_645 . ?
C2 Fe1 C3 110.84(9) . . ?
C4 Fe1 C3 40.12(10) . . ?
C4 Fe1 C3 173.00(9) 7_645 . ?
C1 Fe1 C3 115.55(8) 7_645 7_645 ?
C1 Fe1 C3 68.47(8) . 7_645 ?
C5 Fe1 C3 146.12(8) . 7_645 ?
C5 Fe1 C3 68.15(9) 7_645 7_645 ?
C2 Fe1 C3 110.84(9) 7_645 7_645 ?
C2 Fe1 C3 40.52(7) . 7_645 ?
C4 Fe1 C3 173.00(9) . 7_645 ?
C4 Fe1 C3 40.12(10) 7_645 7_645 ?
C3 Fe1 C3 134.82(14) . 7_645 ?
C1 P1 C8 106.28(9) . . ?
C1 P1 C10 108.88(9) . . ?
C8 P1 C10 79.99(10) . . ?
C1 P1 Se1 113.71(7) . . ?
C8 P1 Se1 122.72(7) . . ?
C10 P1 Se1 120.39(7) . . ?
C2 C1 C5 107.55(16) . 7_645 ?
C2 C1 P1 126.76(15) . . ?
C5 C1 P1 125.64(16) 7_645 . ?
C2 C1 Fe1 69.65(12) . . ?
C5 C1 Fe1 69.74(12) 7_645 . ?
P1 C1 Fe1 124.19(11) . . ?
C3 C2 C1 107.97(19) 7_645 . ?
C3 C2 Fe1 70.53(12) 7_645 . ?
C1 C2 Fe1 69.29(12) . . ?
C4 C3 C2 108.29(18) . 7_645 ?
C4 C3 Fe1 69.52(12) . . ?
C2 C3 Fe1 68.96(11) 7_645 . ?
C3 C4 C5 108.59(18) . . ?
C3 C4 Fe1 70.36(12) . . ?
C5 C4 Fe1 69.44(11) . . ?
C4 C5 C1 107.59(19) . 7_645 ?
C4 C5 Fe1 69.92(12) . . ?
C1 C5 Fe1 69.12(12) 7_645 . ?
C6 C7 C8 111.66(19) . . ?
C7 C8 C9 116.20(16) . . ?
C7 C8 P1 113.00(15) . . ?
C9 C8 P1 88.40(13) . . ?
C10 C9 C8 99.16(17) . . ?
C11 C10 C9 119.98(19) . . ?
C11 C10 P1 120.51(15) . . ?
C9 C10 P1 88.83(14) . . ?
C10 C11 C12 113.2(2) . . ?

loop_
_geom_bond_atom_site_label_1
_geom_bond_atom_site_label_2
_geom_bond_distance
_geom_bond_site_symmetry_2
_geom_bond_publ_flag
Fe1 C1 2.044(2) 7_645 ?
Fe1 C1 2.044(2) . ?
Fe1 C5 2.052(2) . ?
Fe1 C5 2.052(2) 7_645 ?
Fe1 C2 2.049(2) 7_645 ?
Fe1 C2 2.049(2) . ?
Fe1 C4 2.059(2) . ?
Fe1 C4 2.059(2) 7_645 ?
Fe1 C3 2.070(2) . ?
Fe1 C3 2.070(2) 7_645 ?
P1 C1 1.7944(18) . ?
P1 C8 1.849(2) . ?
P1 C10 1.842(2) . ?
P1 Se1 2.0978(6) . ?
C1 C2 1.435(3) . ?
C1 C5 1.439(3) 7_645 ?
C2 C3 1.426(3) 7_645 ?
C3 C4 1.416(3) . ?
C3 C2 1.426(3) 7_645 ?
C4 C5 1.428(3) . ?
C5 C1 1.439(3) 7_645 ?
C6 C7 1.527(3) . ?
C7 C8 1.536(3) . ?
C8 C9 1.561(3) . ?
C9 C10 1.555(3) . ?
C10 C11 1.525(3) . ?
C11 C12 1.513(4) . ?
